data_2243754
loop_
_publ_author_name
'Chan, Isa Y. H.'
'Bhadbhade, Mohan M.'
'Bishop, Roger'

_publ_section_title
;
 Threefold helical assembly <i>via</i> hydroxy hydrogen bonds: the 2:1
 co-crystal of bicyclo[3.3.0]octane-<i>endo</i>-3,<i>endo</i>-7-diol and
 bicyclo[3.3.0]octane-<i>endo</i>-3,<i>exo</i>-7-diol
;
_journal_coeditor_code ZL2800
_journal_issue 3
_journal_name_full 'Acta Crystallographica Section E'
_journal_page_first 270
_journal_page_last 276
_journal_paper_doi 10.1107/S2056989021001730
_journal_volume 77
_journal_year 2021
_chemical_formula_iupac '0.66C8 H14 O2, 0.33C8 H14 O2'
_chemical_formula_moiety 'C8 H14 O2'
_chemical_formula_sum 'C8 H14 O2'
_chemical_formula_weight 142.19
_chemical_name_systematic
'Bicyclo[3.3.0]octane-<i>endo</i>-3,<i>endo</i>-7-diol--bicyclo[3.3.0]octane-<i>endo</i>-3,<i>exo</i>-7-diol (2/1)'
_space_group_crystal_system monoclinic
_space_group_IT_number 14
_space_group_name_Hall '-P 2yn'
_space_group_name_H-M_alt 'P 1 21/n 1'
_atom_sites_solution_hydrogens geom
_atom_sites_solution_primary dual
_atom_sites_solution_secondary difmap
_audit_creation_method
;
Olex2 1.2
(compiled 2018.05.29 svn.r3508 for OlexSys, GUI svn.r5506)
;
_cell_angle_alpha 90
_cell_angle_beta 91.21(2)
_cell_angle_gamma 90
_cell_formula_units_Z 6
_cell_length_a 6.2758(3)
_cell_length_b 23.6912(10)
_cell_length_c 7.776(4)
_cell_measurement_reflns_used 1189
_cell_measurement_temperature 100(2)
_cell_measurement_theta_max 22
_cell_measurement_theta_min 1
_cell_volume 1155.9(6)
_computing_cell_refinement
;
<i>XDS</i> (Kabsch, 2010)
;
_computing_data_collection
;
<i>XDS</i> (Kabsch, 2010)
;
_computing_data_reduction
;
<i>XDS</i> (Kabsch, 2010)
;
_computing_molecular_graphics
;
<i>OLEX2</i> (Dolomanov <i>et al.</i>,  2009)
;
_computing_publication_material
;
<i>OLEX2</i> (Dolomanov <i>et al.</i>,  2009)
;
_computing_structure_refinement
;
ShelXL (Sheldrick, 2015b)
;
_computing_structure_solution
;
<i>SHELXT2018/2</i> (Sheldrick, 2015a)
;
_diffrn_ambient_temperature 100.0
_diffrn_measured_fraction_theta_full 0.970
_diffrn_measured_fraction_theta_max 0.972
_diffrn_measurement_device_type 'Area detector at Australian Synchrotron'
_diffrn_measurement_method 'phi scan'
_diffrn_radiation_type Synchrotron
_diffrn_radiation_wavelength 0.71073
_diffrn_reflns_av_R_equivalents 0.0664
_diffrn_reflns_av_unetI/netI 0.0351
_diffrn_reflns_limit_h_max 7
_diffrn_reflns_limit_h_min -7
_diffrn_reflns_limit_k_max 29
_diffrn_reflns_limit_k_min -29
_diffrn_reflns_limit_l_max 9
_diffrn_reflns_limit_l_min -9
_diffrn_reflns_number 16006
_diffrn_reflns_theta_full 25.242
_diffrn_reflns_theta_max 25.999
_diffrn_reflns_theta_min 3.359
_exptl_absorpt_coefficient_mu 0.086
_exptl_absorpt_correction_type none
_exptl_crystal_colour colourless
_exptl_crystal_density_diffrn 1.226
_exptl_crystal_description plate
_exptl_crystal_F_000 468
_exptl_crystal_size_max 0.02
_exptl_crystal_size_mid 0.015
_exptl_crystal_size_min 0.01
_refine_diff_density_max 0.346
_refine_diff_density_min -0.233
_refine_ls_extinction_method none
_refine_ls_goodness_of_fit_ref 1.056
_refine_ls_hydrogen_treatment constr
_refine_ls_matrix_type full
_refine_ls_number_parameters 272
_refine_ls_number_reflns 2215
_refine_ls_number_restraints 399
_refine_ls_restrained_S_all 0.976
_refine_ls_R_factor_all 0.0525
_refine_ls_R_factor_gt 0.0486
_refine_ls_shift/su_max 0.002
_refine_ls_shift/su_mean 0.000
_refine_ls_structure_factor_coef Fsqd
_refine_ls_weighting_details 'w=1/[\s^2^(Fo^2^)+(0.0636P)^2^+0.7974P] where P=(Fo^2^+2Fc^2^)/3'
_refine_ls_weighting_scheme calc
_refine_ls_wR_factor_gt 0.1242
_refine_ls_wR_factor_ref 0.1273
_reflns_number_gt 2021
_reflns_number_total 2215
_reflns_threshold_expression 'I > 2\s(I)'
_cod_data_source_file zl2800sup1.cif
_cod_data_source_block I
_cod_database_code 2243754
_shelx_space_group_comment
;
The symmetry employed for this shelxl refinement is uniquely defined
by the following loop, which should always be used as a source of
symmetry information in preference to the above space-group names.
They are only intended as comments.
;
_shelx_estimated_absorpt_t_min 0.998
_shelx_estimated_absorpt_t_max 0.999

loop_
_space_group_symop_operation_xyz
'x, y, z'
'-x+1/2, y+1/2, -z+1/2'
'-x, -y, -z'
'x-1/2, -y-1/2, z-1/2'

loop_
_atom_site_type_symbol
_atom_site_label
_atom_site_fract_x
_atom_site_fract_y
_atom_site_fract_z
_atom_site_U_iso_or_equiv
_atom_site_adp_type
_atom_site_calc_flag
_atom_site_occupancy
_atom_site_disorder_assembly
_atom_site_disorder_group
O O1A 0.06519(17) 0.34885(4) 1.12882(14) 0.0164(3) Uani d 1 . .
H H1A 0.172045 0.360542 1.185108 0.025 Uiso calc 1 . .
C C1A 0.0032(2) 0.39024(6) 1.00232(19) 0.0153(3) Uani d 1 . .
H H1AA -0.038281 0.426466 1.058451 0.018 Uiso calc 1 . .
C C2A 0.1778(3) 0.40019(6) 0.8703(2) 0.0180(3) Uani d 1 . .
H H2AA 0.320485 0.399805 0.927147 0.022 Uiso calc 1 . .
H H2AB 0.157043 0.437020 0.812196 0.022 Uiso calc 1 . .
C C3A 0.1565(2) 0.35136(6) 0.73977(19) 0.0156(3) Uani d 1 . .
H H3A 0.178227 0.365690 0.620455 0.019 Uiso calc 1 . .
C C4A 0.3023(2) 0.30022(6) 0.7759(2) 0.0159(3) Uani d 1 . .
H H4AA 0.428771 0.301068 0.701986 0.019 Uiso calc 1 . .
H H4AB 0.350225 0.299338 0.897950 0.019 Uiso calc 1 . .
C C5A 0.1606(2) 0.24957(6) 0.73260(18) 0.0139(3) Uani d 1 . .
H H5A 0.145630 0.245438 0.604934 0.017 Uiso calc 1 . .
O O2A 0.23565(18) 0.19773(4) 0.80652(14) 0.0176(3) Uani d 1 . .
H H2A 0.341384 0.186208 0.752123 0.026 Uiso calc 1 . .
C C6A -0.0529(2) 0.26608(6) 0.80698(19) 0.0144(3) Uani d 1 . .
H H6AA -0.051514 0.261229 0.933452 0.017 Uiso calc 1 . .
H H6AB -0.169963 0.243131 0.755956 0.017 Uiso calc 1 . .
C C7A -0.0780(2) 0.32858(6) 0.75773(18) 0.0141(3) Uani d 1 . .
H H7A -0.157303 0.332025 0.645327 0.017 Uiso calc 1 . .
C C8A -0.1819(2) 0.36634(6) 0.89395(19) 0.0153(3) Uani d 1 . .
H H8AA -0.264574 0.397163 0.838265 0.018 Uiso calc 1 . .
H H8AB -0.278621 0.343960 0.966281 0.018 Uiso calc 1 . .
O O1B 0.5861(19) 0.6170(5) 0.6823(12) 0.0159(13) Uani d 0.463(2) A -1
H H1B 0.498753 0.642917 0.659004 0.024 Uiso calc 0.463(2) A -1
C C1B 0.4722(14) 0.5665(4) 0.7261(9) 0.0135(13) Uani d 0.463(2) A -1
H H1BA 0.406620 0.569882 0.841688 0.016 Uiso calc 0.463(2) A -1
C C2B 0.3060(7) 0.55080(17) 0.5881(6) 0.0158(8) Uani d 0.463(2) A -1
H H2BA 0.223017 0.584327 0.550656 0.019 Uiso calc 0.463(2) A -1
H H2BB 0.206747 0.521799 0.630977 0.019 Uiso calc 0.463(2) A -1
C C3B 0.4388(6) 0.52750(15) 0.4400(5) 0.0160(8) Uani d 0.463(2) A -1
H H3B 0.476345 0.558519 0.358849 0.019 Uiso calc 0.463(2) A -1
C C4B 0.3360(11) 0.4772(3) 0.3397(8) 0.0190(15) Uani d 0.463(2) A -1
H H4BA 0.220722 0.459703 0.406427 0.023 Uiso calc 0.463(2) A -1
H H4BB 0.276787 0.489721 0.227031 0.023 Uiso calc 0.463(2) A -1
C C5B 0.5197(18) 0.4358(4) 0.3161(10) 0.0224(17) Uani d 0.463(2) A -1
H H5B 0.609958 0.448721 0.219222 0.027 Uiso calc 0.463(2) A -1
O O2B 0.4395(19) 0.3804(5) 0.2803(13) 0.0159(13) Uani d 0.463(2) A -1
H H2B 0.540541 0.357204 0.283188 0.024 Uiso calc 0.463(2) A -1
C C6B 0.6454(9) 0.4400(3) 0.4836(9) 0.0144(10) Uani d 0.463(2) A -1
H H6BA 0.792494 0.425919 0.469432 0.017 Uiso calc 0.463(2) A -1
H H6BB 0.576485 0.417681 0.574584 0.017 Uiso calc 0.463(2) A -1
C C7B 0.6468(6) 0.50277(15) 0.5295(5) 0.0150(7) Uani d 0.463(2) A -1
H H7B 0.775856 0.521342 0.481846 0.018 Uiso calc 0.463(2) A -1
C C8B 0.6282(9) 0.5170(2) 0.7203(7) 0.0143(11) Uani d 0.463(2) A -1
H H8BA 0.768645 0.527798 0.770467 0.017 Uiso calc 0.463(2) A -1
H H8BB 0.572815 0.484252 0.784767 0.017 Uiso calc 0.463(2) A -1
O O1C 0.530(10) 0.605(2) 0.791(7) 0.013(3) Uani d 0.037(2) A -2
H H1C 0.438106 0.630366 0.780166 0.019 Uiso calc 0.037(2) A -2
C C1C 0.560(7) 0.5784(17) 0.631(6) 0.016(2) Uani d 0.037(2) A -2
H H1CA 0.635742 0.605584 0.554858 0.019 Uiso calc 0.037(2) A -2
C C2C 0.359(8) 0.559(3) 0.536(11) 0.016(3) Uani d 0.037(2) A -2
H H2CA 0.283622 0.591060 0.480986 0.019 Uiso calc 0.037(2) A -2
H H2CB 0.260712 0.539825 0.615503 0.019 Uiso calc 0.037(2) A -2
C C3C 0.438(7) 0.5170(14) 0.399(6) 0.016(2) Uani d 0.037(2) A -2
H H3C 0.450647 0.536264 0.284838 0.020 Uiso calc 0.037(2) A -2
C C4C 0.302(6) 0.4632(16) 0.380(7) 0.018(3) Uani d 0.037(2) A -2
H H4CA 0.204899 0.459624 0.478460 0.022 Uiso calc 0.037(2) A -2
H H4CB 0.215178 0.464396 0.272447 0.022 Uiso calc 0.037(2) A -2
C C5C 0.457(7) 0.4142(14) 0.377(6) 0.018(3) Uani d 0.037(2) A -2
H H5C 0.394294 0.384475 0.452572 0.022 Uiso calc 0.037(2) A -2
O O2C 0.478(11) 0.389(3) 0.215(8) 0.016(4) Uani d 0.037(2) A -2
H H2C 0.357848 0.377921 0.178129 0.024 Uiso calc 0.037(2) A -2
C C6C 0.657(9) 0.4329(17) 0.468(10) 0.017(3) Uani d 0.037(2) A -2
H H6CA 0.782747 0.417484 0.408304 0.020 Uiso calc 0.037(2) A -2
H H6CB 0.660553 0.418732 0.587501 0.020 Uiso calc 0.037(2) A -2
C C7C 0.666(6) 0.4971(16) 0.467(6) 0.016(3) Uani d 0.037(2) A -2
H H7C 0.778980 0.510540 0.388575 0.019 Uiso calc 0.037(2) A -2
C C8C 0.694(11) 0.525(2) 0.646(7) 0.014(3) Uani d 0.037(2) A -2
H H8CA 0.641416 0.500103 0.737544 0.017 Uiso calc 0.037(2) A -2
H H8CB 0.845499 0.534256 0.670060 0.017 Uiso calc 0.037(2) A -2

loop_
_atom_site_aniso_label
_atom_site_aniso_U_11
_atom_site_aniso_U_22
_atom_site_aniso_U_33
_atom_site_aniso_U_12
_atom_site_aniso_U_13
_atom_site_aniso_U_23
O1A 0.0158(6) 0.0160(5) 0.0173(6) -0.0030(4) -0.0062(4) 0.0011(4)
C1A 0.0169(8) 0.0098(7) 0.0189(7) 0.0002(5) -0.0027(6) -0.0011(5)
C2A 0.0200(8) 0.0097(7) 0.0242(8) -0.0038(6) -0.0005(6) 0.0022(6)
C3A 0.0170(8) 0.0143(7) 0.0156(7) -0.0034(6) 0.0009(5) 0.0026(6)
C4A 0.0124(7) 0.0159(8) 0.0193(7) -0.0024(5) 0.0007(5) -0.0022(6)
C5A 0.0144(7) 0.0132(7) 0.0140(7) -0.0007(5) -0.0003(5) -0.0006(5)
O2A 0.0198(6) 0.0121(5) 0.0211(6) 0.0023(4) 0.0014(4) -0.0002(4)
C6A 0.0127(7) 0.0126(7) 0.0179(7) -0.0032(5) -0.0005(5) -0.0019(6)
C7A 0.0145(7) 0.0146(7) 0.0130(7) -0.0007(5) -0.0039(5) 0.0005(5)
C8A 0.0138(7) 0.0132(7) 0.0186(7) 0.0024(5) -0.0038(6) 0.0005(6)
O1B 0.014(2) 0.0119(10) 0.022(4) 0.0030(13) -0.003(2) -0.0091(19)
C1B 0.012(2) 0.009(2) 0.019(3) 0.0011(15) -0.008(2) -0.004(2)
C2B 0.0156(19) 0.0079(17) 0.024(2) -0.0010(13) -0.0016(15) 0.0003(15)
C3B 0.0218(16) 0.0037(16) 0.0220(18) -0.0016(15) -0.0110(14) 0.0005(14)
C4B 0.023(3) 0.014(2) 0.020(3) 0.005(2) -0.009(2) 0.000(2)
C5B 0.029(3) 0.012(2) 0.026(3) 0.0004(19) -0.005(3) -0.006(2)
O2B 0.014(2) 0.0119(10) 0.022(4) 0.0030(13) -0.003(2) -0.0091(19)
C6B 0.0140(19) 0.009(2) 0.020(2) 0.0024(14) -0.0048(17) -0.0043(18)
C7B 0.0167(16) 0.0077(15) 0.0202(19) 0.0013(13) -0.0088(14) -0.0041(15)
C8B 0.020(2) 0.0069(18) 0.016(2) 0.0010(14) -0.0075(19) -0.0003(18)
O1C 0.011(6) 0.010(6) 0.017(6) 0.003(6) 0.000(6) -0.008(6)
C1C 0.016(4) 0.011(4) 0.020(4) 0.001(4) -0.006(4) -0.003(4)
C2C 0.017(5) 0.008(5) 0.022(5) 0.002(5) -0.004(5) -0.001(5)
C3C 0.019(4) 0.008(4) 0.022(4) 0.004(4) -0.006(4) 0.000(4)
C4C 0.021(5) 0.010(5) 0.023(5) 0.002(5) -0.009(5) -0.001(5)
C5C 0.020(4) 0.012(4) 0.023(5) 0.003(4) -0.005(4) -0.005(4)
O2C 0.018(6) 0.010(6) 0.020(6) 0.001(6) -0.001(6) -0.007(6)
C6C 0.020(5) 0.008(5) 0.022(5) 0.004(5) -0.004(5) -0.005(5)
C7C 0.018(5) 0.008(5) 0.021(5) 0.002(4) -0.008(5) -0.003(5)
C8C 0.015(5) 0.008(5) 0.020(5) 0.002(5) -0.008(5) -0.002(5)

loop_
_atom_type_symbol
_atom_type_description
_atom_type_scat_dispersion_real
_atom_type_scat_dispersion_imag
_atom_type_scat_source
C C 0.0033 0.0016 'International Tables Vol C Tables 4.2.6.8 and 6.1.1.4'
H H 0.0000 0.0000 'International Tables Vol C Tables 4.2.6.8 and 6.1.1.4'
O O 0.0106 0.0060 'International Tables Vol C Tables 4.2.6.8 and 6.1.1.4'

loop_
_geom_angle_atom_site_label_1
_geom_angle_atom_site_label_2
_geom_angle_atom_site_label_3
_geom_angle_site_symmetry_1
_geom_angle_site_symmetry_3
_geom_angle
_geom_angle_publ_flag
C1A O1A H1A . . 109.5 ?
O1A C1A H1AA . . 110.9 ?
O1A C1A C2A . . 112.09(12) ?
O1A C1A C8A . . 108.43(11) ?
C2A C1A H1AA . . 110.9 ?
C8A C1A H1AA . . 110.9 ?
C8A C1A C2A . . 103.49(12) ?
C1A C2A H2AA . . 110.6 ?
C1A C2A H2AB . . 110.6 ?
C1A C2A C3A . . 105.75(12) ?
H2AA C2A H2AB . . 108.7 ?
C3A C2A H2AA . . 110.6 ?
C3A C2A H2AB . . 110.6 ?
C2A C3A H3A . . 110.1 ?
C2A C3A C7A . . 105.45(12) ?
C4A C3A C2A . . 115.28(12) ?
C4A C3A H3A . . 110.1 ?
C4A C3A C7A . . 105.45(11) ?
C7A C3A H3A . . 110.1 ?
C3A C4A H4AA . . 111.0 ?
C3A C4A H4AB . . 111.0 ?
H4AA C4A H4AB . . 109.0 ?
C5A C4A C3A . . 103.72(12) ?
C5A C4A H4AA . . 111.0 ?
C5A C4A H4AB . . 111.0 ?
C4A C5A H5A . . 109.7 ?
O2A C5A C4A . . 113.61(12) ?
O2A C5A H5A . . 109.7 ?
O2A C5A C6A . . 110.66(12) ?
C6A C5A C4A . . 103.16(11) ?
C6A C5A H5A . . 109.7 ?
C5A O2A H2A . . 109.5 ?
C5A C6A H6AA . . 111.0 ?
C5A C6A H6AB . . 111.0 ?
C5A C6A C7A . . 103.84(12) ?
H6AA C6A H6AB . . 109.0 ?
C7A C6A H6AA . . 111.0 ?
C7A C6A H6AB . . 111.0 ?
C3A C7A H7A . . 110.1 ?
C6A C7A C3A . . 105.14(11) ?
C6A C7A H7A . . 110.1 ?
C6A C7A C8A . . 115.49(12) ?
C8A C7A C3A . . 105.76(11) ?
C8A C7A H7A . . 110.1 ?
C1A C8A C7A . . 105.40(12) ?
C1A C8A H8AA . . 110.7 ?
C1A C8A H8AB . . 110.7 ?
C7A C8A H8AA . . 110.7 ?
C7A C8A H8AB . . 110.7 ?
H8AA C8A H8AB . . 108.8 ?
C1B O1B H1B . . 109.5 ?
O1B C1B H1BA . . 111.3 ?
O1B C1B C2B . . 111.9(8) ?
O1B C1B C8B . . 108.1(8) ?
C2B C1B H1BA . . 111.3 ?
C2B C1B C8B . . 102.7(5) ?
C8B C1B H1BA . . 111.3 ?
C1B C2B H2BA . . 111.0 ?
C1B C2B H2BB . . 111.0 ?
C1B C2B C3B . . 103.9(4) ?
H2BA C2B H2BB . . 109.0 ?
C3B C2B H2BA . . 111.0 ?
C3B C2B H2BB . . 111.0 ?
C2B C3B H3B . . 110.3 ?
C2B C3B C4B . . 115.1(4) ?
C2B C3B C7B . . 105.0(3) ?
C4B C3B H3B . . 110.3 ?
C4B C3B C7B . . 105.5(3) ?
C7B C3B H3B . . 110.3 ?
C3B C4B H4BA . . 110.9 ?
C3B C4B H4BB . . 110.9 ?
H4BA C4B H4BB . . 108.9 ?
C5B C4B C3B . . 104.2(6) ?
C5B C4B H4BA . . 110.9 ?
C5B C4B H4BB . . 110.9 ?
C4B C5B H5B . . 109.6 ?
O2B C5B C4B . . 110.4(9) ?
O2B C5B H5B . . 109.6 ?
O2B C5B C6B . . 113.8(9) ?
C6B C5B C4B . . 103.7(5) ?
C6B C5B H5B . . 109.6 ?
C5B O2B H2B . . 109.5 ?
C5B C6B H6BA . . 110.7 ?
C5B C6B H6BB . . 110.7 ?
C5B C6B C7B . . 105.4(5) ?
H6BA C6B H6BB . . 108.8 ?
C7B C6B H6BA . . 110.7 ?
C7B C6B H6BB . . 110.7 ?
C3B C7B H7B . . 110.0 ?
C6B C7B C3B . . 104.9(3) ?
C6B C7B H7B . . 110.0 ?
C8B C7B C3B . . 105.5(3) ?
C8B C7B C6B . . 116.1(4) ?
C8B C7B H7B . . 110.0 ?
C1B C8B H8BA . . 110.7 ?
C1B C8B H8BB . . 110.7 ?
C7B C8B C1B . . 105.0(4) ?
C7B C8B H8BA . . 110.7 ?
C7B C8B H8BB . . 110.7 ?
H8BA C8B H8BB . . 108.8 ?
C1C O1C H1C . . 109.5 ?
O1C C1C H1CA . . 108.1 ?
O1C C1C C2C . . 116(3) ?
O1C C1C C8C . . 113(2) ?
C2C C1C H1CA . . 108.1 ?
C8C C1C H1CA . . 108.1 ?
C8C C1C C2C . . 104(2) ?
C1C C2C H2CA . . 110.8 ?
C1C C2C H2CB . . 110.8 ?
C1C C2C C3C . . 104.6(18) ?
H2CA C2C H2CB . . 108.9 ?
C3C C2C H2CA . . 110.8 ?
C3C C2C H2CB . . 110.8 ?
C2C C3C H3C . . 110.4 ?
C2C C3C C7C . . 105.0(16) ?
C4C C3C C2C . . 114(3) ?
C4C C3C H3C . . 110.4 ?
C4C C3C C7C . . 106.3(15) ?
C7C C3C H3C . . 110.4 ?
C3C C4C H4CA . . 110.5 ?
C3C C4C H4CB . . 110.5 ?
H4CA C4C H4CB . . 108.7 ?
C5C C4C C3C . . 106.2(16) ?
C5C C4C H4CA . . 110.5 ?
C5C C4C H4CB . . 110.5 ?
C4C C5C H5C . . 105.7 ?
O2C C5C C4C . . 114(2) ?
O2C C5C H5C . . 105.7 ?
O2C C5C C6C . . 117(3) ?
C6C C5C C4C . . 107.4(17) ?
C6C C5C H5C . . 105.7 ?
C5C O2C H2C . . 109.5 ?
C5C C6C H6CA . . 109.9 ?
C5C C6C H6CB . . 109.9 ?
C5C C6C C7C . . 108.9(17) ?
H6CA C6C H6CB . . 108.3 ?
C7C C6C H6CA . . 109.9 ?
C7C C6C H6CB . . 109.9 ?
C3C C7C H7C . . 110.1 ?
C6C C7C C3C . . 105.5(15) ?
C6C C7C H7C . . 110.1 ?
C6C C7C C8C . . 116(3) ?
C8C C7C C3C . . 105.1(16) ?
C8C C7C H7C . . 110.1 ?
C1C C8C C7C . . 103.6(18) ?
C1C C8C H8CA . . 111.0 ?
C1C C8C H8CB . . 111.0 ?
C7C C8C H8CA . . 111.0 ?
C7C C8C H8CB . . 111.0 ?
H8CA C8C H8CB . . 109.0 ?

loop_
_geom_bond_atom_site_label_1
_geom_bond_atom_site_label_2
_geom_bond_site_symmetry_2
_geom_bond_distance
_geom_bond_publ_flag
O1A H1A . 0.8400 ?
O1A C1A . 1.4365(18) ?
C1A H1AA . 1.0000 ?
C1A C2A . 1.535(2) ?
C1A C8A . 1.530(2) ?
C2A H2AA . 0.9900 ?
C2A H2AB . 0.9900 ?
C2A C3A . 1.543(2) ?
C3A H3A . 1.0000 ?
C3A C4A . 1.540(2) ?
C3A C7A . 1.577(2) ?
C4A H4AA . 0.9900 ?
C4A H4AB . 0.9900 ?
C4A C5A . 1.527(2) ?
C5A H5A . 1.0000 ?
C5A O2A . 1.4316(18) ?
C5A C6A . 1.522(2) ?
O2A H2A . 0.8400 ?
C6A H6AA . 0.9900 ?
C6A H6AB . 0.9900 ?
C6A C7A . 1.537(2) ?
C7A H7A . 1.0000 ?
C7A C8A . 1.542(2) ?
C8A H8AA . 0.9900 ?
C8A H8AB . 0.9900 ?
O1B H1B . 0.8400 ?
O1B C1B . 1.438(12) ?
C1B H1BA . 1.0000 ?
C1B C2B . 1.527(8) ?
C1B C8B . 1.530(9) ?
C2B H2BA . 0.9900 ?
C2B H2BB . 0.9900 ?
C2B C3B . 1.538(6) ?
C3B H3B . 1.0000 ?
C3B C4B . 1.557(7) ?
C3B C7B . 1.579(4) ?
C4B H4BA . 0.9900 ?
C4B H4BB . 0.9900 ?
C4B C5B . 1.527(11) ?
C5B H5B . 1.0000 ?
C5B O2B . 1.431(12) ?
C5B C6B . 1.511(9) ?
O2B H2B . 0.8400 ?
C6B H6BA . 0.9900 ?
C6B H6BB . 0.9900 ?
C6B C7B . 1.529(6) ?
C7B H7B . 1.0000 ?
C7B C8B . 1.528(6) ?
C8B H8BA . 0.9900 ?
C8B H8BB . 0.9900 ?
O1C H1C . 0.8400 ?
O1C C1C . 1.412(18) ?
C1C H1CA . 1.0000 ?
C1C C2C . 1.522(18) ?
C1C C8C . 1.521(18) ?
C2C H2CA . 0.9900 ?
C2C H2CB . 0.9900 ?
C2C C3C . 1.547(18) ?
C3C H3C . 1.0000 ?
C3C C4C . 1.540(18) ?
C3C C7C . 1.585(16) ?
C4C H4CA . 0.9900 ?
C4C H4CB . 0.9900 ?
C4C C5C . 1.516(17) ?
C5C H5C . 1.0000 ?
C5C O2C . 1.410(18) ?
C5C C6C . 1.496(17) ?
O2C H2C . 0.8400 ?
C6C H6CA . 0.9900 ?
C6C H6CB . 0.9900 ?
C6C C7C . 1.522(17) ?
C7C H7C . 1.0000 ?
C7C C8C . 1.542(18) ?
C8C H8CA . 0.9900 ?
C8C H8CB . 0.9900 ?

loop_
_geom_hbond_atom_site_label_D
_geom_hbond_atom_site_label_H
_geom_hbond_atom_site_label_A
_geom_hbond_site_symmetry_A
_geom_hbond_distance_DH
_geom_hbond_distance_HA
_geom_hbond_distance_DA
_geom_hbond_angle_DHA
_geom_hbond_publ_flag
O1A H1A O1B 3_667 0.84 1.89 2.732(12) 176.9 yes
O1A H1A O2B 1_556 0.84 1.88 2.710(12) 169.8 yes
O1A H1A O1C 3_667 0.84 2.05 2.83(6) 153.7 yes
O1A H1A O2C 1_556 0.84 2.04 2.82(7) 154.8 yes
C2A H2AA O1C 3_667 0.99 2.37 3.18(5) 138.7 yes
C2A H2AA O2C 1_556 0.99 2.44 3.25(6) 139.0 yes
O2A H2A O1A 4_665 0.84 1.91 2.7432(16) 173.0 yes
O1B H1B O2A 2_556 0.84 1.98 2.784(12) 158.6 yes
O2B H2B O2A 4_665 0.84 1.79 2.629(12) 172.8 yes
O1C H1C O2A 2_556 0.84 2.04 2.86(5) 163.8 yes

loop_
_geom_torsion_atom_site_label_1
_geom_torsion_atom_site_label_2
_geom_torsion_atom_site_label_3
_geom_torsion_atom_site_label_4
_geom_torsion_site_symmetry_1
_geom_torsion_site_symmetry_2
_geom_torsion_site_symmetry_3
_geom_torsion_site_symmetry_4
_geom_torsion
_geom_torsion_publ_flag
O1A C1A C2A C3A . . . . 80.65(15) ?
O1A C1A C8A C7A . . . . -82.34(14) ?
C1A C2A C3A C4A . . . . -94.67(15) ?
C1A C2A C3A C7A . . . . 21.20(15) ?
C2A C1A C8A C7A . . . . 36.83(14) ?
C2A C3A C4A C5A . . . . 140.20(13) ?
C2A C3A C7A C6A . . . . -121.19(12) ?
C2A C3A C7A C8A . . . . 1.47(15) ?
C3A C4A C5A O2A . . . . -161.11(12) ?
C3A C4A C5A C6A . . . . -41.26(14) ?
C3A C7A C8A C1A . . . . -23.66(14) ?
C4A C3A C7A C6A . . . . 1.22(14) ?
C4A C3A C7A C8A . . . . 123.88(12) ?
C4A C5A C6A C7A . . . . 42.17(14) ?
C5A C6A C7A C3A . . . . -26.43(14) ?
C5A C6A C7A C8A . . . . -142.58(12) ?
O2A C5A C6A C7A . . . . 164.03(11) ?
C6A C7A C8A C1A . . . . 92.14(14) ?
C7A C3A C4A C5A . . . . 24.33(14) ?
C8A C1A C2A C3A . . . . -35.97(14) ?
O1B C1B C2B C3B . . . . 74.0(7) ?
O1B C1B C8B C7B . . . . -79.0(7) ?
C1B C2B C3B C4B . . . . 143.5(5) ?
C1B C2B C3B C7B . . . . 28.0(5) ?
C2B C1B C8B C7B . . . . 39.4(6) ?
C2B C3B C4B C5B . . . . -136.7(5) ?
C2B C3B C7B C6B . . . . 119.3(4) ?
C2B C3B C7B C8B . . . . -3.9(4) ?
C3B C4B C5B O2B . . . . 160.1(7) ?
C3B C4B C5B C6B . . . . 38.0(9) ?
C3B C7B C8B C1B . . . . -21.7(5) ?
C4B C3B C7B C6B . . . . -2.7(5) ?
C4B C3B C7B C8B . . . . -125.9(4) ?
C4B C5B C6B C7B . . . . -40.4(9) ?
C5B C6B C7B C3B . . . . 26.3(7) ?
C5B C6B C7B C8B . . . . 142.3(6) ?
O2B C5B C6B C7B . . . . -160.3(8) ?
C6B C7B C8B C1B . . . . -137.4(5) ?
C7B C3B C4B C5B . . . . -21.4(7) ?
C8B C1B C2B C3B . . . . -41.7(6) ?
O1C C1C C2C C3C . . . . -163(4) ?
O1C C1C C8C C7C . . . . 168(4) ?
C1C C2C C3C C4C . . . . 137(5) ?
C1C C2C C3C C7C . . . . 21(5) ?
C2C C1C C8C C7C . . . . 42(5) ?
C2C C3C C4C C5C . . . . -134(4) ?
C2C C3C C7C C6C . . . . 127(5) ?
C2C C3C C7C C8C . . . . 4(5) ?
C3C C4C C5C O2C . . . . -107(4) ?
C3C C4C C5C C6C . . . . 24(5) ?
C3C C7C C8C C1C . . . . -28(5) ?
C4C C3C C7C C6C . . . . 6(5) ?
C4C C3C C7C C8C . . . . -117(5) ?
C4C C5C C6C C7C . . . . -21(6) ?
C5C C6C C7C C3C . . . . 9(6) ?
C5C C6C C7C C8C . . . . 125(5) ?
O2C C5C C6C C7C . . . . 109(5) ?
C6C C7C C8C C1C . . . . -144(4) ?
C7C C3C C4C C5C . . . . -18(4) ?
C8C C1C C2C C3C . . . . -40(5) ?

_cod_database_fobs_code 2243754
